data_4128484
loop_
_publ_author_name
'Hadlington, Terrance J.'
'Szilv\'asi, Tibor'
'Driess, Matthias'

_publ_section_title
;
 Versatile Tautomerization of EH<sub>2</sub>-Substituted Silylenes (E = N,
 P, As) in the Coordination Sphere of Nickel.
;
_journal_issue 7
_journal_name_full 'Journal of the American Chemical Society'
_journal_page_first 3304
_journal_page_last 3314
_journal_paper_doi 10.1021/jacs.9b00159
_journal_volume 141
_journal_year 2019
_chemical_formula_moiety 'C37 H69 Cl N5 Ni P Si2'
_chemical_formula_sum 'C37 H69 Cl N5 Ni P Si2'
_chemical_formula_weight 765.28
_space_group_crystal_system monoclinic
_space_group_IT_number 14
_space_group_name_Hall '-P 2yn'
_space_group_name_H-M_alt 'P 1 21/n 1'
_atom_sites_solution_hydrogens mixed
_audit_creation_method SHELXL-2016/6
_cell_angle_alpha 90
_cell_angle_beta 100.4710(10)
_cell_angle_gamma 90
_cell_formula_units_Z 8
_cell_length_a 30.1187(3)
_cell_length_b 9.93670(10)
_cell_length_c 30.3720(3)
_cell_measurement_reflns_used 13349
_cell_measurement_temperature 150(2)
_cell_measurement_theta_max 73.4480
_cell_measurement_theta_min 2.9570
_cell_volume 8938.38(16)
_computing_structure_refinement 'SHELXL-2016/6 (Sheldrick, 2016)'
_computing_structure_solution 'SHELXT 2014/5 (Sheldrick, 2014)'
_diffrn_ambient_temperature 150(2)
_diffrn_detector_area_resol_mean 10.5435
_diffrn_measured_fraction_theta_full 0.999
_diffrn_measured_fraction_theta_max 0.994
_diffrn_measurement_device_type 'SuperNova, Single source at offset, Atlas'
_diffrn_measurement_method '\w scans'
_diffrn_radiation_type CuK\a
_diffrn_radiation_wavelength 1.54184
_diffrn_reflns_av_R_equivalents 0.0301
_diffrn_reflns_av_unetI/netI 0.0398
_diffrn_reflns_Laue_measured_fraction_full 0.999
_diffrn_reflns_Laue_measured_fraction_max 0.994
_diffrn_reflns_limit_h_max 36
_diffrn_reflns_limit_h_min -30
_diffrn_reflns_limit_k_max 7
_diffrn_reflns_limit_k_min -11
_diffrn_reflns_limit_l_max 35
_diffrn_reflns_limit_l_min -37
_diffrn_reflns_number 32902
_diffrn_reflns_point_group_measured_fraction_full 0.999
_diffrn_reflns_point_group_measured_fraction_max 0.994
_diffrn_reflns_theta_full 67.684
_diffrn_reflns_theta_max 70.000
_diffrn_reflns_theta_min 2.959
_diffrn_source 'micro-focus sealed X-ray tube'
_exptl_absorpt_coefficient_mu 2.243
_exptl_absorpt_correction_T_max 1.00000
_exptl_absorpt_correction_T_min 0.75257
_exptl_absorpt_correction_type multi-scan
_exptl_absorpt_process_details
;
CrysAlisPro 1.171.38.46 (Rigaku Oxford Diffraction, 2015)
Empirical absorption correction using spherical harmonics,
 implemented in SCALE3 ABSPACK scaling algorithm.
;
_exptl_crystal_colour orange
_exptl_crystal_density_diffrn 1.137
_exptl_crystal_description rod
_exptl_crystal_F_000 3312
_exptl_crystal_size_max 0.251
_exptl_crystal_size_mid 0.211
_exptl_crystal_size_min 0.185
_refine_diff_density_max 0.456
_refine_diff_density_min -0.323
_refine_diff_density_rms 0.046
_refine_ls_extinction_method none
_refine_ls_goodness_of_fit_ref 1.021
_refine_ls_hydrogen_treatment mixed
_refine_ls_matrix_type full
_refine_ls_number_parameters 903
_refine_ls_number_reflns 16831
_refine_ls_number_restraints 0
_refine_ls_restrained_S_all 1.021
_refine_ls_R_factor_all 0.0547
_refine_ls_R_factor_gt 0.0386
_refine_ls_shift/su_max 0.001
_refine_ls_shift/su_mean 0.000
_refine_ls_structure_factor_coef Fsqd
_refine_ls_weighting_details 'w=1/[\s^2^(Fo^2^)+(0.0491P)^2^+1.9397P] where P=(Fo^2^+2Fc^2^)/3'
_refine_ls_weighting_scheme calc
_refine_ls_wR_factor_gt 0.0951
_refine_ls_wR_factor_ref 0.1057
_reflns_Friedel_coverage 0.000
_reflns_number_gt 13071
_reflns_number_total 16831
_reflns_threshold_expression 'I > 2\s(I)'
_cod_data_source_file ja9b00159_si_002.cif
_cod_data_source_block compound_3
_cod_original_cell_volume 8938.37(16)
_cod_original_sg_symbol_H-M 'P 21/n'
_cod_database_code 4128484
_shelx_shelxl_version_number 2016/6
_shelx_space_group_comment
;
The symmetry employed for this shelxl refinement is uniquely defined
by the following loop, which should always be used as a source of
symmetry information in preference to the above space-group names.
They are only intended as comments.
;

loop_
_space_group_symop_operation_xyz
'x, y, z'
'-x+1/2, y+1/2, -z+1/2'
'-x, -y, -z'
'x-1/2, -y-1/2, z-1/2'

loop_
_atom_site_label
_atom_site_type_symbol
_atom_site_fract_x
_atom_site_fract_y
_atom_site_fract_z
_atom_site_U_iso_or_equiv
_atom_site_adp_type
_atom_site_occupancy
_atom_site_site_symmetry_order
_atom_site_calc_flag
_atom_site_refinement_flags_posn
_atom_site_refinement_flags_adp
Ni1 Ni 0.36957(2) 0.11030(4) 0.32524(2) 0.03005(9) Uani 1 1 d . .
Ni2 Ni 0.80691(2) 0.39131(4) 0.49285(2) 0.03092(9) Uani 1 1 d . .
Cl1 Cl 0.31255(2) -0.02570(6) 0.33596(2) 0.03823(12) Uani 1 1 d . .
P2 P 0.82526(2) 0.27003(6) 0.43830(2) 0.03558(12) Uani 1 1 d . .
Cl2 Cl 0.76874(2) 0.49607(6) 0.53955(2) 0.04890(15) Uani 1 1 d . .
Si2 Si 0.87732(2) 0.38459(6) 0.41093(2) 0.03475(13) Uani 1 1 d . .
P1 P 0.41840(2) 0.26394(7) 0.31168(2) 0.04430(15) Uani 1 1 d . .
Si4 Si 0.90924(2) 0.43682(7) 0.32473(2) 0.04177(15) Uani 1 1 d . .
Si1 Si 0.48500(2) 0.16868(7) 0.33451(2) 0.04378(15) Uani 1 1 d . .
Si3 Si 0.53612(2) 0.37580(7) 0.28756(2) 0.04658(16) Uani 1 1 d . .
N10 N 0.78833(6) 0.14513(18) 0.54165(6) 0.0341(4) Uani 1 1 d . .
N3 N 0.36183(6) -0.02564(18) 0.23855(6) 0.0321(4) Uani 1 1 d . .
N9 N 0.85608(6) 0.21729(19) 0.56264(6) 0.0351(4) Uani 1 1 d . .
N1 N 0.53091(6) 0.27480(19) 0.33315(6) 0.0354(4) Uani 1 1 d . .
N6 N 0.88966(6) 0.32312(18) 0.36058(6) 0.0325(4) Uani 1 1 d . .
N2 N 0.32163(6) 0.15461(18) 0.23470(6) 0.0337(4) Uani 1 1 d . .
N7 N 0.83389(7) 0.65760(18) 0.46837(6) 0.0400(4) Uani 1 1 d . .
N5 N 0.40036(6) 0.0602(2) 0.42188(6) 0.0361(4) Uani 1 1 d . .
N8 N 0.77467(7) 0.59423(19) 0.42220(6) 0.0412(4) Uani 1 1 d . .
N4 N 0.36119(6) 0.2423(2) 0.40890(6) 0.0399(4) Uani 1 1 d . .
C53 C 0.80450(8) 0.5538(2) 0.45845(7) 0.0346(5) Uani 1 1 d . .
C27 C 0.38127(7) 0.1432(2) 0.38846(7) 0.0336(5) Uani 1 1 d . .
C16 C 0.35195(7) 0.0807(2) 0.26295(7) 0.0315(4) Uani 1 1 d . .
C64 C 0.81757(7) 0.2400(2) 0.53254(7) 0.0319(4) Uani 1 1 d . .
C17 C 0.33682(7) -0.0188(2) 0.19499(7) 0.0360(5) Uani 1 1 d . .
C18 C 0.31190(7) 0.0950(2) 0.19242(7) 0.0359(5) Uani 1 1 d . .
C1 C 0.56454(7) 0.2834(2) 0.37352(8) 0.0393(5) Uani 1 1 d . .
C66 C 0.80772(8) 0.0658(2) 0.57795(7) 0.0383(5) Uani 1 1 d . .
C38 C 0.88917(7) 0.1798(2) 0.35183(7) 0.0345(5) Uani 1 1 d . .
C39 C 0.92659(8) 0.1008(2) 0.37024(8) 0.0420(5) Uani 1 1 d . .
C65 C 0.85023(8) 0.1110(2) 0.59140(7) 0.0397(5) Uani 1 1 d . .
C43 C 0.85183(8) 0.1218(2) 0.32373(7) 0.0396(5) Uani 1 1 d . .
C33 C 0.42528(7) -0.0605(2) 0.41286(7) 0.0370(5) Uani 1 1 d . .
H33 H 0.429679 -0.052974 0.381101 0.044 Uiso 1 1 calc R U
C29 C 0.39085(8) 0.1045(3) 0.46311(7) 0.0450(6) Uani 1 1 d . .
C54 C 0.78554(10) 0.7236(3) 0.40932(8) 0.0522(6) Uani 1 1 d . .
C67 C 0.89636(7) 0.3020(3) 0.56347(8) 0.0420(5) Uani 1 1 d . .
H67 H 0.890486 0.356424 0.535307 0.050 Uiso 1 1 calc R U
C6 C 0.60344(8) 0.2028(3) 0.37842(8) 0.0459(6) Uani 1 1 d . .
C70 C 0.74225(8) 0.1335(3) 0.51526(8) 0.0439(6) Uani 1 1 d . .
H70 H 0.738278 0.210684 0.493762 0.053 Uiso 1 1 calc R U
C22 C 0.30135(7) 0.2764(2) 0.25072(8) 0.0388(5) Uani 1 1 d . .
H22 H 0.316747 0.289681 0.282472 0.047 Uiso 1 1 calc R U
C19 C 0.39577(7) -0.1256(2) 0.25818(8) 0.0394(5) Uani 1 1 d . .
H19 H 0.408173 -0.093440 0.289167 0.047 Uiso 1 1 calc R U
C25 C 0.33655(9) -0.1254(3) 0.16038(8) 0.0475(6) Uani 1 1 d . .
H25A H 0.324171 -0.208770 0.170484 0.071 Uiso 1 1 calc R U
H25B H 0.367470 -0.141475 0.155730 0.071 Uiso 1 1 calc R U
H25C H 0.317828 -0.096162 0.132182 0.071 Uiso 1 1 calc R U
C28 C 0.36612(8) 0.2169(3) 0.45475(8) 0.0486(6) Uani 1 1 d . .
C74 C 0.78441(9) -0.0461(3) 0.59786(9) 0.0506(6) Uani 1 1 d . .
H74A H 0.806486 -0.095471 0.619634 0.076 Uiso 1 1 calc R U
H74B H 0.770466 -0.107486 0.574063 0.076 Uiso 1 1 calc R U
H74C H 0.761040 -0.008462 0.612889 0.076 Uiso 1 1 calc R U
C30 C 0.33530(8) 0.3494(2) 0.38263(9) 0.0470(6) Uani 1 1 d . .
H30 H 0.343829 0.347005 0.352316 0.056 Uiso 1 1 calc R U
C32 C 0.28480(8) 0.3233(3) 0.37554(9) 0.0482(6) Uani 1 1 d . .
H32A H 0.278436 0.232376 0.363572 0.072 Uiso 1 1 calc R U
H32B H 0.268999 0.389253 0.354293 0.072 Uiso 1 1 calc R U
H32C H 0.274403 0.331542 0.404176 0.072 Uiso 1 1 calc R U
C35 C 0.47263(8) -0.0659(3) 0.44171(8) 0.0480(6) Uani 1 1 d . .
H35A H 0.485892 0.024498 0.443992 0.072 Uiso 1 1 calc R U
H35B H 0.491695 -0.126806 0.427894 0.072 Uiso 1 1 calc R U
H35C H 0.470565 -0.098694 0.471701 0.072 Uiso 1 1 calc R U
C59 C 0.86993(9) 0.6555(2) 0.50821(8) 0.0470(6) Uani 1 1 d . .
H59 H 0.870231 0.562418 0.520778 0.056 Uiso 1 1 calc R U
C34 C 0.39910(8) -0.1901(3) 0.41583(9) 0.0512(6) Uani 1 1 d . .
H34A H 0.397164 -0.207883 0.447165 0.077 Uiso 1 1 calc R U
H34B H 0.414654 -0.264904 0.404084 0.077 Uiso 1 1 calc R U
H34C H 0.368607 -0.180949 0.398164 0.077 Uiso 1 1 calc R U
C44 C 0.96746(8) 0.1576(3) 0.40106(9) 0.0511(6) Uani 1 1 d . .
H44 H 0.962593 0.256489 0.404106 0.061 Uiso 1 1 calc R U
C55 C 0.82240(11) 0.7629(2) 0.43803(9) 0.0521(7) Uani 1 1 d . .
C40 C 0.92596(10) -0.0361(3) 0.36035(10) 0.0548(7) Uani 1 1 d . .
H40 H 0.950995 -0.090673 0.372844 0.066 Uiso 1 1 calc R U
C10 C 0.60878(9) 0.0936(3) 0.34523(9) 0.0528(6) Uani 1 1 d . .
H10 H 0.587332 0.113480 0.316788 0.063 Uiso 1 1 calc R U
C24 C 0.25170(8) 0.2561(3) 0.25203(9) 0.0465(6) Uani 1 1 d . .
H24A H 0.234906 0.243934 0.221490 0.070 Uiso 1 1 calc R U
H24B H 0.240081 0.335121 0.265561 0.070 Uiso 1 1 calc R U
H24C H 0.248040 0.176072 0.269894 0.070 Uiso 1 1 calc R U
C47 C 0.81113(8) 0.2028(3) 0.30244(8) 0.0464(6) Uani 1 1 d . .
H47 H 0.814656 0.295662 0.315312 0.056 Uiso 1 1 calc R U
C21 C 0.43566(8) -0.1310(3) 0.23365(9) 0.0548(7) Uani 1 1 d . .
H21A H 0.426369 -0.175472 0.204634 0.082 Uiso 1 1 calc R U
H21B H 0.460431 -0.181739 0.251624 0.082 Uiso 1 1 calc R U
H21C H 0.445821 -0.039321 0.228933 0.082 Uiso 1 1 calc R U
C2 C 0.55833(9) 0.3726(3) 0.40784(9) 0.0558(7) Uani 1 1 d . .
C26 C 0.28070(9) 0.1533(3) 0.15305(8) 0.0499(6) Uani 1 1 d . .
H26A H 0.278385 0.091544 0.127565 0.075 Uiso 1 1 calc R U
H26B H 0.292544 0.240061 0.145108 0.075 Uiso 1 1 calc R U
H26C H 0.250756 0.166335 0.160686 0.075 Uiso 1 1 calc R U
C42 C 0.85310(10) -0.0165(3) 0.31487(9) 0.0524(6) Uani 1 1 d . .
H42 H 0.828160 -0.057856 0.296085 0.063 Uiso 1 1 calc R U
C56 C 0.73488(8) 0.5127(3) 0.40369(8) 0.0470(6) Uani 1 1 d . .
H56 H 0.737106 0.427670 0.421563 0.056 Uiso 1 1 calc R U
C37 C 0.40625(9) 0.0352(4) 0.50689(8) 0.0643(8) Uani 1 1 d . .
H37A H 0.438095 0.056445 0.517991 0.096 Uiso 1 1 calc R U
H37B H 0.402714 -0.062258 0.502796 0.096 Uiso 1 1 calc R U
H37C H 0.388052 0.066087 0.528592 0.096 Uiso 1 1 calc R U
C41 C 0.88986(11) -0.0930(3) 0.33295(10) 0.0612(8) Uani 1 1 d . .
H41 H 0.890201 -0.186391 0.326335 0.073 Uiso 1 1 calc R U
C50 C 0.86227(10) 0.5460(3) 0.29624(9) 0.0575(7) Uani 1 1 d . .
H50A H 0.840093 0.490777 0.276509 0.086 Uiso 1 1 calc R U
H50B H 0.874367 0.614623 0.278485 0.086 Uiso 1 1 calc R U
H50C H 0.847671 0.589824 0.318761 0.086 Uiso 1 1 calc R U
C23 C 0.31082(10) 0.4024(2) 0.22563(10) 0.0564(7) Uani 1 1 d . .
H23A H 0.343098 0.406923 0.224504 0.085 Uiso 1 1 calc R U
H23B H 0.302106 0.481974 0.241107 0.085 Uiso 1 1 calc R U
H23C H 0.293364 0.399482 0.195087 0.085 Uiso 1 1 calc R U
C73 C 0.88456(9) 0.0647(3) 0.63009(9) 0.0592(7) Uani 1 1 d . .
H73A H 0.870830 -0.000930 0.647632 0.089 Uiso 1 1 calc R U
H73B H 0.895563 0.141953 0.649019 0.089 Uiso 1 1 calc R U
H73C H 0.909860 0.022669 0.619054 0.089 Uiso 1 1 calc R U
C61 C 0.85922(11) 0.7495(3) 0.54435(9) 0.0632(8) Uani 1 1 d . .
H61A H 0.859000 0.842700 0.533757 0.095 Uiso 1 1 calc R U
H61B H 0.882230 0.739464 0.571446 0.095 Uiso 1 1 calc R U
H61C H 0.829511 0.726952 0.551144 0.095 Uiso 1 1 calc R U
C5 C 0.63691(10) 0.2212(3) 0.41672(10) 0.0658(8) Uani 1 1 d . .
H5 H 0.663934 0.169859 0.420056 0.079 Uiso 1 1 calc R U
C48 C 0.76706(9) 0.1450(3) 0.31244(10) 0.0593(7) Uani 1 1 d . .
H48A H 0.762333 0.054618 0.299499 0.089 Uiso 1 1 calc R U
H48B H 0.741868 0.203285 0.299324 0.089 Uiso 1 1 calc R U
H48C H 0.768692 0.139856 0.344920 0.089 Uiso 1 1 calc R U
C52 C 0.95335(10) 0.5460(3) 0.35852(10) 0.0620(8) Uani 1 1 d . .
H52A H 0.939928 0.597100 0.380405 0.093 Uiso 1 1 calc R U
H52B H 0.965319 0.608514 0.338620 0.093 Uiso 1 1 calc R U
H52C H 0.977895 0.489617 0.374246 0.093 Uiso 1 1 calc R U
C58 C 0.73471(11) 0.4723(3) 0.35550(9) 0.0632(8) Uani 1 1 d . .
H58A H 0.730134 0.552289 0.336348 0.095 Uiso 1 1 calc R U
H58B H 0.710212 0.407980 0.345792 0.095 Uiso 1 1 calc R U
H58C H 0.763671 0.430434 0.353231 0.095 Uiso 1 1 calc R U
C14 C 0.51841(11) 0.2742(4) 0.23596(9) 0.0731(9) Uani 1 1 d . .
H14A H 0.537002 0.192811 0.237522 0.110 Uiso 1 1 calc R U
H14B H 0.522284 0.327423 0.209755 0.110 Uiso 1 1 calc R U
H14C H 0.486597 0.248826 0.233390 0.110 Uiso 1 1 calc R U
C72 C 0.70661(8) 0.1497(4) 0.54413(10) 0.0678(9) Uani 1 1 d . .
H72A H 0.708053 0.073151 0.564699 0.102 Uiso 1 1 calc R U
H72B H 0.676684 0.152998 0.525013 0.102 Uiso 1 1 calc R U
H72C H 0.712006 0.233298 0.561375 0.102 Uiso 1 1 calc R U
C68 C 0.93870(8) 0.2213(3) 0.56185(11) 0.0618(8) Uani 1 1 d . .
H68A H 0.949156 0.178772 0.590993 0.093 Uiso 1 1 calc R U
H68B H 0.962274 0.281239 0.554772 0.093 Uiso 1 1 calc R U
H68C H 0.932046 0.151742 0.538718 0.093 Uiso 1 1 calc R U
C36 C 0.34645(10) 0.3017(4) 0.48721(10) 0.0717(9) Uani 1 1 d . .
H36A H 0.350132 0.255561 0.516162 0.108 Uiso 1 1 calc R U
H36B H 0.314259 0.316461 0.475701 0.108 Uiso 1 1 calc R U
H36C H 0.362092 0.388557 0.490985 0.108 Uiso 1 1 calc R U
C69 C 0.90188(11) 0.4020(3) 0.60154(11) 0.0703(9) Uani 1 1 d . .
H69A H 0.873479 0.450856 0.600770 0.105 Uiso 1 1 calc R U
H69B H 0.925908 0.465890 0.598458 0.105 Uiso 1 1 calc R U
H69C H 0.909819 0.354108 0.630094 0.105 Uiso 1 1 calc R U
C51 C 0.93440(11) 0.3443(3) 0.28183(9) 0.0622(8) Uani 1 1 d . .
H51A H 0.960905 0.293798 0.296605 0.093 Uiso 1 1 calc R U
H51B H 0.943493 0.408736 0.260695 0.093 Uiso 1 1 calc R U
H51C H 0.912044 0.281856 0.265644 0.093 Uiso 1 1 calc R U
C20 C 0.37507(9) -0.2629(3) 0.26345(11) 0.0581(7) Uani 1 1 d . .
H20A H 0.350167 -0.253359 0.279973 0.087 Uiso 1 1 calc R U
H20B H 0.398095 -0.322862 0.279956 0.087 Uiso 1 1 calc R U
H20C H 0.363604 -0.301114 0.233809 0.087 Uiso 1 1 calc R U
C46 C 0.97271(11) 0.0946(4) 0.44785(10) 0.0733(9) Uani 1 1 d . .
H46A H 0.945012 0.109141 0.459866 0.110 Uiso 1 1 calc R U
H46B H 0.998223 0.136639 0.467713 0.110 Uiso 1 1 calc R U
H46C H 0.978235 -0.002200 0.445858 0.110 Uiso 1 1 calc R U
C71 C 0.73744(11) 0.0053(3) 0.48697(11) 0.0705(8) Uani 1 1 d . .
H71A H 0.761053 0.003101 0.468637 0.106 Uiso 1 1 calc R U
H71B H 0.707714 0.004060 0.467444 0.106 Uiso 1 1 calc R U
H71C H 0.740463 -0.073495 0.506703 0.106 Uiso 1 1 calc R U
C63 C 0.84777(14) 0.8932(3) 0.43892(11) 0.0766(10) Uani 1 1 d . .
H63A H 0.831939 0.953326 0.415666 0.115 Uiso 1 1 calc R U
H63B H 0.878287 0.875606 0.433349 0.115 Uiso 1 1 calc R U
H63C H 0.849654 0.935767 0.468305 0.115 Uiso 1 1 calc R U
C3 C 0.59200(12) 0.3841(3) 0.44561(11) 0.0709(9) Uani 1 1 d . .
H3 H 0.587573 0.443008 0.469063 0.085 Uiso 1 1 calc R U
C4 C 0.63124(12) 0.3127(4) 0.44973(11) 0.0765(9) Uani 1 1 d . .
H4 H 0.654519 0.325614 0.475024 0.092 Uiso 1 1 calc R U
C15 C 0.59594(9) 0.4302(3) 0.29184(11) 0.0681(9) Uani 1 1 d . .
H15A H 0.605211 0.481922 0.319448 0.102 Uiso 1 1 calc R U
H15B H 0.598772 0.486421 0.265993 0.102 Uiso 1 1 calc R U
H15C H 0.615320 0.350745 0.292333 0.102 Uiso 1 1 calc R U
C49 C 0.80843(12) 0.2148(4) 0.25154(9) 0.0719(9) Uani 1 1 d . .
H49A H 0.836646 0.253077 0.245354 0.108 Uiso 1 1 calc R U
H49B H 0.783154 0.273559 0.238965 0.108 Uiso 1 1 calc R U
H49C H 0.803751 0.125396 0.237858 0.108 Uiso 1 1 calc R U
C60 C 0.91679(11) 0.6797(3) 0.49788(11) 0.0709(9) Uani 1 1 d . .
H60A H 0.920623 0.626574 0.471657 0.106 Uiso 1 1 calc R U
H60B H 0.939569 0.652799 0.523666 0.106 Uiso 1 1 calc R U
H60C H 0.920393 0.775512 0.491664 0.106 Uiso 1 1 calc R U
C45 C 1.01067(10) 0.1383(4) 0.38179(12) 0.0762(10) Uani 1 1 d . .
H45A H 1.015798 0.042048 0.377796 0.114 Uiso 1 1 calc R U
H45B H 1.036363 0.176506 0.402456 0.114 Uiso 1 1 calc R U
H45C H 1.007466 0.184039 0.352793 0.114 Uiso 1 1 calc R U
C11 C 0.59595(12) -0.0444(3) 0.36228(11) 0.0679(8) Uani 1 1 d . .
H11A H 0.617663 -0.069179 0.389157 0.102 Uiso 1 1 calc R U
H11B H 0.596424 -0.112373 0.338986 0.102 Uiso 1 1 calc R U
H11C H 0.565594 -0.039561 0.369555 0.102 Uiso 1 1 calc R U
C62 C 0.76034(14) 0.7989(3) 0.36966(11) 0.0827(11) Uani 1 1 d . .
H62A H 0.773911 0.888033 0.368157 0.124 Uiso 1 1 calc R U
H62B H 0.728679 0.808996 0.372739 0.124 Uiso 1 1 calc R U
H62C H 0.761975 0.748814 0.342210 0.124 Uiso 1 1 calc R U
C31 C 0.34746(11) 0.4907(3) 0.40160(14) 0.0825(11) Uani 1 1 d . .
H31A H 0.332367 0.506883 0.427097 0.124 Uiso 1 1 calc R U
H31B H 0.337543 0.558073 0.378327 0.124 Uiso 1 1 calc R U
H31C H 0.380225 0.497206 0.411465 0.124 Uiso 1 1 calc R U
C12 C 0.65646(11) 0.0861(4) 0.33421(12) 0.0834(11) Uani 1 1 d . .
H12A H 0.664877 0.174336 0.323880 0.125 Uiso 1 1 calc R U
H12B H 0.657003 0.019174 0.310610 0.125 Uiso 1 1 calc R U
H12C H 0.677938 0.059995 0.361087 0.125 Uiso 1 1 calc R U
C7 C 0.51570(12) 0.4550(4) 0.40535(13) 0.0895(12) Uani 1 1 d . .
H7 H 0.496720 0.439980 0.375144 0.107 Uiso 1 1 calc R U
C57 C 0.69127(11) 0.5808(4) 0.40947(13) 0.0827(11) Uani 1 1 d . .
H57A H 0.693403 0.608784 0.440724 0.124 Uiso 1 1 calc R U
H57B H 0.666096 0.517635 0.401481 0.124 Uiso 1 1 calc R U
H57C H 0.686111 0.659898 0.389951 0.124 Uiso 1 1 calc R U
C13 C 0.50041(13) 0.5289(4) 0.28256(15) 0.0975(14) Uani 1 1 d . .
H13A H 0.468988 0.503354 0.282576 0.146 Uiso 1 1 calc R U
H13B H 0.502367 0.575478 0.254532 0.146 Uiso 1 1 calc R U
H13C H 0.510999 0.588843 0.307918 0.146 Uiso 1 1 calc R U
C9 C 0.52651(19) 0.6041(5) 0.4098(2) 0.196(4) Uani 1 1 d . .
H9A H 0.540917 0.624104 0.440645 0.294 Uiso 1 1 calc R U
H9B H 0.498548 0.656148 0.402035 0.294 Uiso 1 1 calc R U
H9C H 0.547045 0.628208 0.389416 0.294 Uiso 1 1 calc R U
C8 C 0.48850(16) 0.4052(7) 0.44079(16) 0.171(3) Uani 1 1 d . .
H8A H 0.481232 0.309634 0.435790 0.256 Uiso 1 1 calc R U
H8B H 0.460494 0.457147 0.438235 0.256 Uiso 1 1 calc R U
H8C H 0.506554 0.417256 0.470798 0.256 Uiso 1 1 calc R U
H2A H 0.8639(8) 0.517(3) 0.3997(8) 0.050 Uiso 1 1 d . .
H2B H 0.9190(9) 0.390(2) 0.4427(8) 0.050 Uiso 1 1 d . .
H2C H 0.8558(8) 0.179(3) 0.4575(8) 0.050 Uiso 1 1 d . .
H1C H 0.4215(8) 0.248(3) 0.2665(8) 0.050 Uiso 1 1 d . .
H1B H 0.4884(9) 0.135(3) 0.3775(8) 0.050 Uiso 1 1 d . .
H1A H 0.4936(9) 0.041(3) 0.3122(8) 0.050 Uiso 1 1 d . .

loop_
_atom_site_aniso_label
_atom_site_aniso_U_11
_atom_site_aniso_U_22
_atom_site_aniso_U_33
_atom_site_aniso_U_23
_atom_site_aniso_U_13
_atom_site_aniso_U_12
Ni1 0.02291(16) 0.03400(19) 0.03465(18) -0.00568(15) 0.00895(13) -0.00196(14)
Ni2 0.03266(18) 0.03162(19) 0.03153(17) 0.00216(14) 0.01393(14) 0.00396(15)
Cl1 0.0309(2) 0.0459(3) 0.0394(3) -0.0065(2) 0.0103(2) -0.0107(2)
P2 0.0412(3) 0.0316(3) 0.0378(3) -0.0018(2) 0.0174(2) -0.0005(2)
Cl2 0.0591(4) 0.0537(3) 0.0408(3) 0.0047(3) 0.0274(3) 0.0192(3)
Si2 0.0382(3) 0.0341(3) 0.0353(3) -0.0073(2) 0.0156(2) -0.0033(3)
P1 0.0270(3) 0.0463(4) 0.0619(4) 0.0006(3) 0.0145(3) -0.0058(3)
Si4 0.0487(4) 0.0412(3) 0.0391(3) -0.0004(3) 0.0178(3) -0.0078(3)
Si1 0.0298(3) 0.0455(4) 0.0567(4) 0.0029(3) 0.0097(3) -0.0080(3)
Si3 0.0338(3) 0.0523(4) 0.0571(4) 0.0141(3) 0.0174(3) 0.0027(3)
N10 0.0311(9) 0.0369(10) 0.0369(9) 0.0052(8) 0.0131(7) 0.0014(8)
N3 0.0294(9) 0.0334(9) 0.0360(9) -0.0033(7) 0.0124(7) 0.0017(8)
N9 0.0285(9) 0.0381(10) 0.0407(9) 0.0040(8) 0.0116(7) 0.0045(8)
N1 0.0263(8) 0.0412(10) 0.0405(9) -0.0014(8) 0.0112(7) -0.0025(8)
N6 0.0351(9) 0.0310(9) 0.0343(8) -0.0043(7) 0.0138(7) -0.0014(8)
N2 0.0310(9) 0.0330(9) 0.0384(9) 0.0001(8) 0.0095(7) 0.0010(8)
N7 0.0572(12) 0.0298(9) 0.0371(9) -0.0032(8) 0.0191(9) -0.0012(9)
N5 0.0256(8) 0.0466(11) 0.0363(9) -0.0094(8) 0.0060(7) -0.0050(8)
N8 0.0540(12) 0.0362(10) 0.0359(9) 0.0042(8) 0.0148(8) 0.0083(9)
N4 0.0313(9) 0.0413(11) 0.0487(10) -0.0165(9) 0.0112(8) -0.0046(8)
C53 0.0442(12) 0.0306(11) 0.0333(10) -0.0030(9) 0.0180(9) 0.0041(10)
C27 0.0236(9) 0.0379(12) 0.0402(11) -0.0108(9) 0.0080(8) -0.0069(9)
C16 0.0233(9) 0.0338(11) 0.0402(11) -0.0014(9) 0.0129(8) -0.0005(9)
C64 0.0296(10) 0.0337(11) 0.0350(10) 0.0011(9) 0.0126(8) 0.0044(9)
C17 0.0368(11) 0.0404(12) 0.0331(10) -0.0033(9) 0.0128(9) -0.0058(10)
C18 0.0352(11) 0.0395(12) 0.0339(10) 0.0006(9) 0.0086(9) -0.0054(10)
C1 0.0292(11) 0.0432(13) 0.0464(12) 0.0025(10) 0.0093(9) -0.0064(10)
C66 0.0392(12) 0.0369(12) 0.0434(11) 0.0095(10) 0.0197(10) 0.0082(10)
C38 0.0409(12) 0.0336(11) 0.0336(10) -0.0055(9) 0.0188(9) -0.0014(10)
C39 0.0422(12) 0.0416(13) 0.0460(12) -0.0030(10) 0.0183(10) 0.0065(11)
C65 0.0385(12) 0.0440(13) 0.0404(11) 0.0107(10) 0.0170(9) 0.0127(10)
C43 0.0463(13) 0.0396(12) 0.0358(11) -0.0073(10) 0.0152(9) -0.0044(11)
C33 0.0261(10) 0.0441(13) 0.0402(11) -0.0016(10) 0.0040(9) -0.0009(10)
C29 0.0300(11) 0.0715(17) 0.0334(11) -0.0142(11) 0.0060(9) -0.0087(12)
C54 0.0775(19) 0.0367(13) 0.0445(13) 0.0088(11) 0.0167(13) 0.0113(14)
C67 0.0283(11) 0.0500(14) 0.0484(12) 0.0030(11) 0.0086(9) 0.0003(10)
C6 0.0377(12) 0.0499(15) 0.0502(13) 0.0113(11) 0.0087(10) 0.0007(11)
C70 0.0332(11) 0.0542(15) 0.0450(12) 0.0080(11) 0.0089(10) -0.0054(11)
C22 0.0329(11) 0.0356(12) 0.0479(12) -0.0030(10) 0.0077(9) 0.0052(10)
C19 0.0329(11) 0.0394(12) 0.0477(12) -0.0046(10) 0.0122(10) 0.0065(10)
C25 0.0555(15) 0.0490(14) 0.0405(12) -0.0109(11) 0.0153(11) -0.0046(12)
C28 0.0344(12) 0.0648(17) 0.0479(13) -0.0252(13) 0.0109(10) -0.0053(12)
C74 0.0539(15) 0.0457(14) 0.0587(15) 0.0175(12) 0.0274(12) 0.0054(12)
C30 0.0391(13) 0.0358(13) 0.0695(16) -0.0122(12) 0.0190(12) -0.0013(11)
C32 0.0361(12) 0.0483(14) 0.0624(15) -0.0087(12) 0.0152(11) 0.0025(11)
C35 0.0305(11) 0.0575(15) 0.0534(14) 0.0019(12) 0.0010(10) 0.0012(11)
C59 0.0593(15) 0.0347(12) 0.0489(13) -0.0074(11) 0.0150(12) -0.0063(12)
C34 0.0372(13) 0.0494(15) 0.0652(16) 0.0022(13) 0.0048(11) -0.0061(12)
C44 0.0381(13) 0.0538(15) 0.0627(15) -0.0008(13) 0.0124(11) 0.0091(12)
C55 0.085(2) 0.0290(12) 0.0473(13) 0.0005(11) 0.0265(14) 0.0014(13)
C40 0.0588(16) 0.0427(14) 0.0666(16) -0.0056(13) 0.0207(14) 0.0141(13)
C10 0.0459(14) 0.0626(17) 0.0518(14) 0.0101(13) 0.0141(11) 0.0168(13)
C24 0.0347(12) 0.0511(15) 0.0561(14) 0.0028(12) 0.0145(10) 0.0074(11)
C47 0.0466(13) 0.0497(15) 0.0411(12) -0.0049(11) 0.0034(10) -0.0056(12)
C21 0.0339(12) 0.0672(18) 0.0668(16) -0.0090(14) 0.0189(12) 0.0087(12)
C2 0.0496(15) 0.0573(17) 0.0592(15) -0.0164(13) 0.0060(12) -0.0057(13)
C26 0.0571(15) 0.0494(15) 0.0407(12) 0.0060(11) 0.0024(11) -0.0039(13)
C42 0.0608(16) 0.0453(14) 0.0533(14) -0.0170(12) 0.0163(12) -0.0103(13)
C56 0.0433(13) 0.0525(15) 0.0456(13) 0.0066(11) 0.0090(10) 0.0067(12)
C37 0.0409(14) 0.112(3) 0.0381(12) -0.0084(15) 0.0033(10) 0.0001(16)
C41 0.078(2) 0.0354(14) 0.0751(19) -0.0136(13) 0.0259(16) 0.0032(14)
C50 0.0744(19) 0.0442(15) 0.0534(15) 0.0076(12) 0.0104(13) -0.0049(14)
C23 0.0535(16) 0.0358(13) 0.0830(19) 0.0043(13) 0.0210(14) 0.0001(12)
C73 0.0430(14) 0.078(2) 0.0577(15) 0.0254(15) 0.0128(12) 0.0175(14)
C61 0.085(2) 0.0588(17) 0.0483(14) -0.0157(13) 0.0200(14) -0.0077(16)
C5 0.0502(16) 0.071(2) 0.0698(18) 0.0138(16) -0.0061(14) 0.0071(15)
C48 0.0440(14) 0.0625(18) 0.0685(17) -0.0022(15) 0.0026(13) -0.0073(13)
C52 0.0622(18) 0.0630(18) 0.0623(16) 0.0068(14) 0.0152(14) -0.0252(15)
C58 0.0664(18) 0.072(2) 0.0481(14) -0.0055(14) 0.0020(13) 0.0046(16)
C14 0.0659(19) 0.110(3) 0.0465(15) 0.0101(17) 0.0182(13) -0.0071(19)
C72 0.0304(12) 0.112(3) 0.0638(17) 0.0260(18) 0.0157(12) 0.0027(15)
C68 0.0335(13) 0.075(2) 0.0809(19) 0.0053(16) 0.0218(13) 0.0076(14)
C36 0.0567(17) 0.097(2) 0.0634(17) -0.0437(18) 0.0154(14) -0.0008(17)
C69 0.0633(19) 0.074(2) 0.075(2) -0.0220(17) 0.0180(16) -0.0160(17)
C51 0.0749(19) 0.0666(18) 0.0552(15) -0.0029(14) 0.0388(15) -0.0086(16)
C20 0.0446(14) 0.0396(14) 0.089(2) 0.0072(14) 0.0096(14) 0.0064(12)
C46 0.0581(18) 0.094(3) 0.0645(18) 0.0087(18) 0.0012(14) 0.0012(18)
C71 0.0666(19) 0.068(2) 0.0726(19) -0.0046(16) -0.0001(15) -0.0204(17)
C63 0.129(3) 0.0335(14) 0.0709(19) 0.0026(14) 0.027(2) -0.0163(18)
C3 0.073(2) 0.070(2) 0.0635(18) -0.0199(16) -0.0063(15) -0.0077(18)
C4 0.073(2) 0.076(2) 0.0689(19) -0.0054(18) -0.0190(16) -0.0099(19)
C15 0.0471(15) 0.081(2) 0.080(2) 0.0264(18) 0.0227(14) -0.0119(15)
C49 0.081(2) 0.088(2) 0.0423(14) 0.0009(15) -0.0008(14) -0.0070(19)
C60 0.0635(18) 0.071(2) 0.081(2) -0.0323(18) 0.0222(16) -0.0183(17)
C45 0.0397(15) 0.092(2) 0.100(2) -0.001(2) 0.0215(16) 0.0086(16)
C11 0.083(2) 0.0569(18) 0.0669(18) 0.0019(15) 0.0216(16) 0.0160(17)
C62 0.118(3) 0.0560(19) 0.069(2) 0.0262(16) 0.0035(19) 0.012(2)
C31 0.0576(18) 0.0435(17) 0.146(3) -0.029(2) 0.017(2) -0.0091(15)
C12 0.061(2) 0.103(3) 0.095(2) 0.015(2) 0.0361(18) 0.027(2)
C7 0.065(2) 0.100(3) 0.099(3) -0.058(2) 0.0028(18) 0.018(2)
C57 0.0568(19) 0.095(3) 0.103(3) -0.003(2) 0.0317(18) 0.0182(19)
C13 0.082(2) 0.074(2) 0.149(4) 0.052(2) 0.056(3) 0.031(2)
C9 0.135(5) 0.103(4) 0.300(9) -0.124(5) -0.091(5) 0.060(4)
C8 0.086(3) 0.336(9) 0.098(3) -0.082(5) 0.039(3) 0.024(4)

loop_
_atom_type_symbol
_atom_type_description
_atom_type_scat_dispersion_real
_atom_type_scat_dispersion_imag
_atom_type_scat_source
C C 0.0181 0.0091 'International Tables Vol C Tables 4.2.6.8 and 6.1.1.4'
H H 0.0000 0.0000 'International Tables Vol C Tables 4.2.6.8 and 6.1.1.4'
N N 0.0311 0.0180 'International Tables Vol C Tables 4.2.6.8 and 6.1.1.4'
Si Si 0.2541 0.3302 'International Tables Vol C Tables 4.2.6.8 and 6.1.1.4'
P P 0.2955 0.4335 'International Tables Vol C Tables 4.2.6.8 and 6.1.1.4'
Cl Cl 0.3639 0.7018 'International Tables Vol C Tables 4.2.6.8 and 6.1.1.4'
Ni Ni -3.0029 0.5091 'International Tables Vol C Tables 4.2.6.8 and 6.1.1.4'

loop_
_geom_angle_atom_site_label_1
_geom_angle_atom_site_label_2
_geom_angle_atom_site_label_3
_geom_angle
C16 Ni1 C27 174.37(8)
C16 Ni1 P1 89.79(6)
C27 Ni1 P1 93.53(6)
C16 Ni1 Cl1 88.20(6)
C27 Ni1 Cl1 87.92(6)
P1 Ni1 Cl1 172.32(3)
C53 Ni2 C64 171.25(10)
C53 Ni2 P2 92.33(6)
C64 Ni2 P2 90.44(6)
C53 Ni2 Cl2 88.90(6)
C64 Ni2 Cl2 90.74(6)
P2 Ni2 Cl2 163.88(3)
Ni2 P2 Si2 107.02(3)
Ni2 P2 H2C 106.8(10)
Si2 P2 H2C 92.0(10)
N6 Si2 P2 115.19(7)
N6 Si2 H2A 102.4(10)
P2 Si2 H2A 112.4(10)
N6 Si2 H2B 107.6(10)
P2 Si2 H2B 111.0(10)
H2A Si2 H2B 107.7(15)
Ni1 P1 Si1 104.01(3)
Ni1 P1 H1C 105.5(10)
Si1 P1 H1C 92.2(10)
N6 Si4 C51 110.09(11)
N6 Si4 C50 110.61(11)
C51 Si4 C50 109.43(14)
N6 Si4 C52 108.67(11)
C51 Si4 C52 109.33(14)
C50 Si4 C52 108.68(14)
N1 Si1 P1 114.28(7)
N1 Si1 H1B 104.8(11)
P1 Si1 H1B 108.5(11)
N1 Si1 H1A 107.5(10)
P1 Si1 H1A 116.5(10)
H1B Si1 H1A 104.1(14)
N1 Si3 C13 113.82(13)
N1 Si3 C14 107.70(12)
C13 Si3 C14 107.65(19)
N1 Si3 C15 109.74(12)
C13 Si3 C15 107.89(17)
C14 Si3 C15 109.99(15)
C64 N10 C66 111.16(18)
C64 N10 C70 121.76(18)
C66 N10 C70 127.08(19)
C16 N3 C17 110.18(18)
C16 N3 C19 120.70(18)
C17 N3 C19 129.09(18)
C64 N9 C65 110.85(18)
C64 N9 C67 121.06(18)
C65 N9 C67 128.05(19)
C1 N1 Si3 119.37(14)
C1 N1 Si1 116.89(14)
Si3 N1 Si1 123.62(11)
C38 N6 Si4 121.03(13)
C38 N6 Si2 120.49(13)
Si4 N6 Si2 118.00(10)
C16 N2 C18 110.99(17)
C16 N2 C22 120.56(18)
C18 N2 C22 128.34(19)
C53 N7 C55 110.5(2)
C53 N7 C59 121.73(19)
C55 N7 C59 127.6(2)
C27 N5 C29 110.49(19)
C27 N5 C33 121.36(17)
C29 N5 C33 128.1(2)
C53 N8 C54 110.3(2)
C53 N8 C56 121.55(19)
C54 N8 C56 127.9(2)
C27 N4 C28 110.3(2)
C27 N4 C30 120.83(19)
C28 N4 C30 128.60(19)
N8 C53 N7 105.41(19)
N8 C53 Ni2 130.45(17)
N7 C53 Ni2 124.09(17)
N5 C27 N4 105.20(18)
N5 C27 Ni1 128.59(16)
N4 C27 Ni1 124.31(17)
N2 C16 N3 105.48(18)
N2 C16 Ni1 125.79(15)
N3 C16 Ni1 128.22(16)
N10 C64 N9 104.73(18)
N10 C64 Ni2 129.36(16)
N9 C64 Ni2 125.33(16)
C18 C17 N3 107.04(18)
C18 C17 C25 128.5(2)
N3 C17 C25 124.3(2)
C17 C18 N2 106.29(19)
C17 C18 C26 129.1(2)
N2 C18 C26 124.6(2)
C6 C1 C2 120.1(2)
C6 C1 N1 119.9(2)
C2 C1 N1 120.0(2)
C65 C66 N10 106.85(19)
C65 C66 C74 127.8(2)
N10 C66 C74 125.3(2)
C39 C38 C43 120.6(2)
C39 C38 N6 119.8(2)
C43 C38 N6 119.6(2)
C40 C39 C38 118.8(2)
C40 C39 C44 118.4(2)
C38 C39 C44 122.8(2)
C66 C65 N9 106.37(19)
C66 C65 C73 128.4(2)
N9 C65 C73 125.2(2)
C42 C43 C38 118.1(2)
C42 C43 C47 119.2(2)
C38 C43 C47 122.6(2)
N5 C33 C34 113.12(18)
N5 C33 C35 112.09(19)
C34 C33 C35 112.0(2)
N5 C33 H33 106.3
C34 C33 H33 106.3
C35 C33 H33 106.3
C28 C29 N5 106.8(2)
C28 C29 C37 128.6(2)
N5 C29 C37 124.6(2)
C55 C54 N8 107.1(2)
C55 C54 C62 128.0(3)
N8 C54 C62 124.9(3)
N9 C67 C69 111.4(2)
N9 C67 C68 113.1(2)
C69 C67 C68 113.4(2)
N9 C67 H67 106.1
C69 C67 H67 106.1
C68 C67 H67 106.1
C1 C6 C5 118.2(3)
C1 C6 C10 121.8(2)
C5 C6 C10 119.9(2)
N10 C70 C72 111.9(2)
N10 C70 C71 110.7(2)
C72 C70 C71 114.2(2)
N10 C70 H70 106.5
C72 C70 H70 106.5
C71 C70 H70 106.5
N2 C22 C24 111.60(19)
N2 C22 C23 112.54(19)
C24 C22 C23 113.5(2)
N2 C22 H22 106.2
C24 C22 H22 106.2
C23 C22 H22 106.2
N3 C19 C20 112.37(19)
N3 C19 C21 112.1(2)
C20 C19 C21 113.2(2)
N3 C19 H19 106.2
C20 C19 H19 106.2
C21 C19 H19 106.2
C17 C25 H25A 109.5
C17 C25 H25B 109.5
H25A C25 H25B 109.5
C17 C25 H25C 109.5
H25A C25 H25C 109.5
H25B C25 H25C 109.5
C29 C28 N4 107.14(19)
C29 C28 C36 128.1(3)
N4 C28 C36 124.8(3)
C66 C74 H74A 109.5
C66 C74 H74B 109.5
H74A C74 H74B 109.5
C66 C74 H74C 109.5
H74A C74 H74C 109.5
H74B C74 H74C 109.5
N4 C30 C32 111.9(2)
N4 C30 C31 113.1(2)
C32 C30 C31 111.9(2)
N4 C30 H30 106.5
C32 C30 H30 106.5
C31 C30 H30 106.5
C30 C32 H32A 109.5
C30 C32 H32B 109.5
H32A C32 H32B 109.5
C30 C32 H32C 109.5
H32A C32 H32C 109.5
H32B C32 H32C 109.5
C33 C35 H35A 109.5
C33 C35 H35B 109.5
H35A C35 H35B 109.5
C33 C35 H35C 109.5
H35A C35 H35C 109.5
H35B C35 H35C 109.5
N7 C59 C60 113.7(2)
N7 C59 C61 111.3(2)
C60 C59 C61 112.2(2)
N7 C59 H59 106.3
C60 C59 H59 106.3
C61 C59 H59 106.3
C33 C34 H34A 109.5
C33 C34 H34B 109.5
H34A C34 H34B 109.5
C33 C34 H34C 109.5
H34A C34 H34C 109.5
H34B C34 H34C 109.5
C39 C44 C45 111.6(2)
C39 C44 C46 110.8(2)
C45 C44 C46 110.5(2)
C39 C44 H44 107.9
C45 C44 H44 107.9
C46 C44 H44 107.9
C54 C55 N7 106.7(2)
C54 C55 C63 128.5(3)
N7 C55 C63 124.8(3)
C41 C40 C39 120.9(3)
C41 C40 H40 119.5
C39 C40 H40 119.5
C6 C10 C12 113.5(3)
C6 C10 C11 110.6(2)
C12 C10 C11 109.4(3)
C6 C10 H10 107.7
C12 C10 H10 107.7
C11 C10 H10 107.7
C22 C24 H24A 109.5
C22 C24 H24B 109.5
H24A C24 H24B 109.5
C22 C24 H24C 109.5
H24A C24 H24C 109.5
H24B C24 H24C 109.5
C43 C47 C48 112.4(2)
C43 C47 C49 111.2(2)
C48 C47 C49 109.9(2)
C43 C47 H47 107.7
C48 C47 H47 107.7
C49 C47 H47 107.7
C19 C21 H21A 109.5
C19 C21 H21B 109.5
H21A C21 H21B 109.5
C19 C21 H21C 109.5
H21A C21 H21C 109.5
H21B C21 H21C 109.5
C3 C2 C1 119.2(3)
C3 C2 C7 118.8(3)
C1 C2 C7 122.0(2)
C18 C26 H26A 109.5
C18 C26 H26B 109.5
H26A C26 H26B 109.5
C18 C26 H26C 109.5
H26A C26 H26C 109.5
H26B C26 H26C 109.5
C41 C42 C43 120.9(3)
C41 C42 H42 119.5
C43 C42 H42 119.5
N8 C56 C57 111.9(2)
N8 C56 C58 112.0(2)
C57 C56 C58 112.3(2)
N8 C56 H56 106.8
C57 C56 H56 106.8
C58 C56 H56 106.8
C29 C37 H37A 109.5
C29 C37 H37B 109.5
H37A C37 H37B 109.5
C29 C37 H37C 109.5
H37A C37 H37C 109.5
H37B C37 H37C 109.5
C40 C41 C42 120.6(2)
C40 C41 H41 119.7
C42 C41 H41 119.7
Si4 C50 H50A 109.5
Si4 C50 H50B 109.5
H50A C50 H50B 109.5
Si4 C50 H50C 109.5
H50A C50 H50C 109.5
H50B C50 H50C 109.5
C22 C23 H23A 109.5
C22 C23 H23B 109.5
H23A C23 H23B 109.5
C22 C23 H23C 109.5
H23A C23 H23C 109.5
H23B C23 H23C 109.5
C65 C73 H73A 109.5
C65 C73 H73B 109.5
H73A C73 H73B 109.5
C65 C73 H73C 109.5
H73A C73 H73C 109.5
H73B C73 H73C 109.5
C59 C61 H61A 109.5
C59 C61 H61B 109.5
H61A C61 H61B 109.5
C59 C61 H61C 109.5
H61A C61 H61C 109.5
H61B C61 H61C 109.5
C4 C5 C6 121.3(3)
C4 C5 H5 119.4
C6 C5 H5 119.4
C47 C48 H48A 109.5
C47 C48 H48B 109.5
H48A C48 H48B 109.5
C47 C48 H48C 109.5
H48A C48 H48C 109.5
H48B C48 H48C 109.5
Si4 C52 H52A 109.5
Si4 C52 H52B 109.5
H52A C52 H52B 109.5
Si4 C52 H52C 109.5
H52A C52 H52C 109.5
H52B C52 H52C 109.5
C56 C58 H58A 109.5
C56 C58 H58B 109.5
H58A C58 H58B 109.5
C56 C58 H58C 109.5
H58A C58 H58C 109.5
H58B C58 H58C 109.5
Si3 C14 H14A 109.5
Si3 C14 H14B 109.5
H14A C14 H14B 109.5
Si3 C14 H14C 109.5
H14A C14 H14C 109.5
H14B C14 H14C 109.5
C70 C72 H72A 109.5
C70 C72 H72B 109.5
H72A C72 H72B 109.5
C70 C72 H72C 109.5
H72A C72 H72C 109.5
H72B C72 H72C 109.5
C67 C68 H68A 109.5
C67 C68 H68B 109.5
H68A C68 H68B 109.5
C67 C68 H68C 109.5
H68A C68 H68C 109.5
H68B C68 H68C 109.5
C28 C36 H36A 109.5
C28 C36 H36B 109.5
H36A C36 H36B 109.5
C28 C36 H36C 109.5
H36A C36 H36C 109.5
H36B C36 H36C 109.5
C67 C69 H69A 109.5
C67 C69 H69B 109.5
H69A C69 H69B 109.5
C67 C69 H69C 109.5
H69A C69 H69C 109.5
H69B C69 H69C 109.5
Si4 C51 H51A 109.5
Si4 C51 H51B 109.5
H51A C51 H51B 109.5
Si4 C51 H51C 109.5
H51A C51 H51C 109.5
H51B C51 H51C 109.5
C19 C20 H20A 109.5
C19 C20 H20B 109.5
H20A C20 H20B 109.5
C19 C20 H20C 109.5
H20A C20 H20C 109.5
H20B C20 H20C 109.5
C44 C46 H46A 109.5
C44 C46 H46B 109.5
H46A C46 H46B 109.5
C44 C46 H46C 109.5
H46A C46 H46C 109.5
H46B C46 H46C 109.5
C70 C71 H71A 109.5
C70 C71 H71B 109.5
H71A C71 H71B 109.5
C70 C71 H71C 109.5
H71A C71 H71C 109.5
H71B C71 H71C 109.5
C55 C63 H63A 109.5
C55 C63 H63B 109.5
H63A C63 H63B 109.5
C55 C63 H63C 109.5
H63A C63 H63C 109.5
H63B C63 H63C 109.5
C4 C3 C2 121.5(3)
C4 C3 H3 119.3
C2 C3 H3 119.3
C3 C4 C5 119.5(3)
C3 C4 H4 120.2
C5 C4 H4 120.2
Si3 C15 H15A 109.5
Si3 C15 H15B 109.5
H15A C15 H15B 109.5
Si3 C15 H15C 109.5
H15A C15 H15C 109.5
H15B C15 H15C 109.5
C47 C49 H49A 109.5
C47 C49 H49B 109.5
H49A C49 H49B 109.5
C47 C49 H49C 109.5
H49A C49 H49C 109.5
H49B C49 H49C 109.5
C59 C60 H60A 109.5
C59 C60 H60B 109.5
H60A C60 H60B 109.5
C59 C60 H60C 109.5
H60A C60 H60C 109.5
H60B C60 H60C 109.5
C44 C45 H45A 109.5
C44 C45 H45B 109.5
H45A C45 H45B 109.5
C44 C45 H45C 109.5
H45A C45 H45C 109.5
H45B C45 H45C 109.5
C10 C11 H11A 109.5
C10 C11 H11B 109.5
H11A C11 H11B 109.5
C10 C11 H11C 109.5
H11A C11 H11C 109.5
H11B C11 H11C 109.5
C54 C62 H62A 109.5
C54 C62 H62B 109.5
H62A C62 H62B 109.5
C54 C62 H62C 109.5
H62A C62 H62C 109.5
H62B C62 H62C 109.5
C30 C31 H31A 109.5
C30 C31 H31B 109.5
H31A C31 H31B 109.5
C30 C31 H31C 109.5
H31A C31 H31C 109.5
H31B C31 H31C 109.5
C10 C12 H12A 109.5
C10 C12 H12B 109.5
H12A C12 H12B 109.5
C10 C12 H12C 109.5
H12A C12 H12C 109.5
H12B C12 H12C 109.5
C2 C7 C9 110.9(3)
C2 C7 C8 110.1(4)
C9 C7 C8 112.5(4)
C2 C7 H7 107.7
C9 C7 H7 107.7
C8 C7 H7 107.7
C56 C57 H57A 109.5
C56 C57 H57B 109.5
H57A C57 H57B 109.5
C56 C57 H57C 109.5
H57A C57 H57C 109.5
H57B C57 H57C 109.5
Si3 C13 H13A 109.5
Si3 C13 H13B 109.5
H13A C13 H13B 109.5
Si3 C13 H13C 109.5
H13A C13 H13C 109.5
H13B C13 H13C 109.5
C7 C9 H9A 109.5
C7 C9 H9B 109.5
H9A C9 H9B 109.5
C7 C9 H9C 109.5
H9A C9 H9C 109.5
H9B C9 H9C 109.5
C7 C8 H8A 109.5
C7 C8 H8B 109.5
H8A C8 H8B 109.5
C7 C8 H8C 109.5
H8A C8 H8C 109.5
H8B C8 H8C 109.5

loop_
_geom_bond_atom_site_label_1
_geom_bond_atom_site_label_2
_geom_bond_distance
Ni1 C16 1.893(2)
Ni1 C27 1.916(2)
Ni1 P1 2.2097(7)
Ni1 Cl1 2.2551(6)
Ni2 C53 1.917(2)
Ni2 C64 1.917(2)
Ni2 P2 2.1989(6)
Ni2 Cl2 2.2383(6)
P2 Si2 2.2181(8)
P2 H2C 1.35(3)
Si2 N6 1.7482(16)
Si2 H2A 1.40(3)
Si2 H2B 1.44(3)
P1 Si1 2.2125(9)
P1 H1C 1.40(2)
Si4 N6 1.7445(18)
Si4 C51 1.864(3)
Si4 C50 1.866(3)
Si4 C52 1.871(3)
Si1 N1 1.7452(18)
Si1 H1B 1.33(2)
Si1 H1A 1.49(3)
Si3 N1 1.7401(19)
Si3 C13 1.853(3)
Si3 C14 1.859(3)
Si3 C15 1.863(3)
N10 C64 1.353(3)
N10 C66 1.394(3)
N10 C70 1.476(3)
N3 C16 1.354(3)
N3 C17 1.400(3)
N3 C19 1.472(3)
N9 C64 1.359(3)
N9 C65 1.402(3)
N9 C67 1.473(3)
N1 C1 1.444(3)
N6 C38 1.448(3)
N2 C16 1.351(3)
N2 C18 1.396(3)
N2 C22 1.477(3)
N7 C53 1.357(3)
N7 C55 1.396(3)
N7 C59 1.471(3)
N5 C27 1.353(3)
N5 C29 1.405(3)
N5 C33 1.466(3)
N8 C53 1.350(3)
N8 C54 1.400(3)
N8 C56 1.471(3)
N4 C27 1.363(3)
N4 C28 1.396(3)
N4 C30 1.466(3)
C17 C18 1.351(3)
C17 C25 1.492(3)
C18 C26 1.497(3)
C1 C6 1.405(3)
C1 C2 1.406(3)
C66 C65 1.348(3)
C66 C74 1.500(3)
C38 C39 1.404(3)
C38 C43 1.406(3)
C39 C40 1.392(3)
C39 C44 1.514(4)
C65 C73 1.490(3)
C43 C42 1.403(3)
C43 C47 1.510(3)
C33 C34 1.521(3)
C33 C35 1.533(3)
C33 H33 1.0000
C29 C28 1.341(4)
C29 C37 1.494(4)
C54 C55 1.339(4)
C54 C62 1.501(4)
C67 C69 1.510(4)
C67 C68 1.515(3)
C67 H67 1.0000
C6 C5 1.406(4)
C6 C10 1.509(4)
C70 C72 1.513(3)
C70 C71 1.529(4)
C70 H70 1.0000
C22 C24 1.517(3)
C22 C23 1.519(3)
C22 H22 1.0000
C19 C20 1.521(3)
C19 C21 1.525(3)
C19 H19 1.0000
C25 H25A 0.9800
C25 H25B 0.9800
C25 H25C 0.9800
C28 C36 1.499(3)
C74 H74A 0.9800
C74 H74B 0.9800
C74 H74C 0.9800
C30 C32 1.519(3)
C30 C31 1.536(4)
C30 H30 1.0000
C32 H32A 0.9800
C32 H32B 0.9800
C32 H32C 0.9800
C35 H35A 0.9800
C35 H35B 0.9800
C35 H35C 0.9800
C59 C60 1.520(4)
C59 C61 1.520(3)
C59 H59 1.0000
C34 H34A 0.9800
C34 H34B 0.9800
C34 H34C 0.9800
C44 C45 1.533(4)
C44 C46 1.535(4)
C44 H44 1.0000
C55 C63 1.501(4)
C40 C41 1.366(4)
C40 H40 0.9500
C10 C12 1.534(4)
C10 C11 1.540(4)
C10 H10 1.0000
C24 H24A 0.9800
C24 H24B 0.9800
C24 H24C 0.9800
C47 C48 1.527(3)
C47 C49 1.538(3)
C47 H47 1.0000
C21 H21A 0.9800
C21 H21B 0.9800
C21 H21C 0.9800
C2 C3 1.391(4)
C2 C7 1.513(4)
C26 H26A 0.9800
C26 H26B 0.9800
C26 H26C 0.9800
C42 C41 1.373(4)
C42 H42 0.9500
C56 C57 1.516(4)
C56 C58 1.517(3)
C56 H56 1.0000
C37 H37A 0.9800
C37 H37B 0.9800
C37 H37C 0.9800
C41 H41 0.9500
C50 H50A 0.9800
C50 H50B 0.9800
C50 H50C 0.9800
C23 H23A 0.9800
C23 H23B 0.9800
C23 H23C 0.9800
C73 H73A 0.9800
C73 H73B 0.9800
C73 H73C 0.9800
C61 H61A 0.9800
C61 H61B 0.9800
C61 H61C 0.9800
C5 C4 1.387(5)
C5 H5 0.9500
C48 H48A 0.9800
C48 H48B 0.9800
C48 H48C 0.9800
C52 H52A 0.9800
C52 H52B 0.9800
C52 H52C 0.9800
C58 H58A 0.9800
C58 H58B 0.9800
C58 H58C 0.9800
C14 H14A 0.9800
C14 H14B 0.9800
C14 H14C 0.9800
C72 H72A 0.9800
C72 H72B 0.9800
C72 H72C 0.9800
C68 H68A 0.9800
C68 H68B 0.9800
C68 H68C 0.9800
C36 H36A 0.9800
C36 H36B 0.9800
C36 H36C 0.9800
C69 H69A 0.9800
C69 H69B 0.9800
C69 H69C 0.9800
C51 H51A 0.9800
C51 H51B 0.9800
C51 H51C 0.9800
C20 H20A 0.9800
C20 H20B 0.9800
C20 H20C 0.9800
C46 H46A 0.9800
C46 H46B 0.9800
C46 H46C 0.9800
C71 H71A 0.9800
C71 H71B 0.9800
C71 H71C 0.9800
C63 H63A 0.9800
C63 H63B 0.9800
C63 H63C 0.9800
C3 C4 1.365(5)
C3 H3 0.9500
C4 H4 0.9500
C15 H15A 0.9800
C15 H15B 0.9800
C15 H15C 0.9800
C49 H49A 0.9800
C49 H49B 0.9800
C49 H49C 0.9800
C60 H60A 0.9800
C60 H60B 0.9800
C60 H60C 0.9800
C45 H45A 0.9800
C45 H45B 0.9800
C45 H45C 0.9800
C11 H11A 0.9800
C11 H11B 0.9800
C11 H11C 0.9800
C62 H62A 0.9800
C62 H62B 0.9800
C62 H62C 0.9800
C31 H31A 0.9800
C31 H31B 0.9800
C31 H31C 0.9800
C12 H12A 0.9800
C12 H12B 0.9800
C12 H12C 0.9800
C7 C9 1.518(6)
C7 C8 1.548(7)
C7 H7 1.0000
C57 H57A 0.9800
C57 H57B 0.9800
C57 H57C 0.9800
C13 H13A 0.9800
C13 H13B 0.9800
C13 H13C 0.9800
C9 H9A 0.9800
C9 H9B 0.9800
C9 H9C 0.9800
C8 H8A 0.9800
C8 H8B 0.9800
C8 H8C 0.9800
